data_7717945
loop_
_publ_author_name
'Trifonov, Alexander A.'
'Selikhov, Alexander N.'
'Nelyubina, Yulia'
'Aysin, Rinat R.'

_publ_section_title
;
 Low coordinate potassium alkoxide - an efficient trap for arenes: the
 role of \hn non-covalent bonding in substrate activation for C-H bond
 metalation
;
_journal_name_full 'Dalton Transactions'
_journal_paper_doi 10.1039/D4DT03326D
_journal_year 2025
_chemical_formula_moiety 'C82 H116 K2 N6 O4'
_chemical_formula_sum 'C82 H116 K2 N6 O4'
_chemical_formula_weight 1328.00
_space_group_crystal_system monoclinic
_space_group_IT_number 14
_space_group_name_Hall '-P 2ybc'
_space_group_name_H-M_alt 'P 1 21/c 1'
_atom_sites_solution_hydrogens geom
_atom_sites_solution_primary dual
_audit_creation_date 2024-03-25
_audit_creation_method
;
Olex2 1.3
(compiled 2020.11.12 svn.r5f609507 for OlexSys, GUI svn.r6408)
;
_audit_update_record
;
2024-03-26 deposited with the CCDC.	2024-12-30 downloaded from the CCDC.
;
_cell_angle_alpha 90
_cell_angle_beta 102.170(2)
_cell_angle_gamma 90
_cell_formula_units_Z 2
_cell_length_a 14.6214(5)
_cell_length_b 12.9345(4)
_cell_length_c 22.6282(7)
_cell_measurement_reflns_used 7103
_cell_measurement_temperature 100
_cell_measurement_theta_max 30.56
_cell_measurement_theta_min 2.19
_cell_volume 4183.3(2)
_computing_molecular_graphics 'Olex2 1.3 (Dolomanov et al., 2009)'
_computing_publication_material 'Olex2 1.3 (Dolomanov et al., 2009)'
_computing_structure_refinement 'XL  (Sheldrick, 2008)'
_computing_structure_solution 'SHELXT 2014/5 (Sheldrick, 2014)'
_diffrn_ambient_temperature 100
_diffrn_measured_fraction_theta_full 0.987
_diffrn_measured_fraction_theta_max 0.987
_diffrn_measurement_device_type 'Bruker Quest D8'
_diffrn_measurement_method '\f and \w scans'
_diffrn_radiation_type MoK\a
_diffrn_radiation_wavelength 0.71073
_diffrn_reflns_av_R_equivalents 0.0690
_diffrn_reflns_av_unetI/netI 0.0787
_diffrn_reflns_Laue_measured_fraction_full 0.987
_diffrn_reflns_Laue_measured_fraction_max 0.987
_diffrn_reflns_limit_h_max 18
_diffrn_reflns_limit_h_min -18
_diffrn_reflns_limit_k_max 16
_diffrn_reflns_limit_k_min -16
_diffrn_reflns_limit_l_max 28
_diffrn_reflns_limit_l_min -23
_diffrn_reflns_number 34480
_diffrn_reflns_point_group_measured_fraction_full 0.987
_diffrn_reflns_point_group_measured_fraction_max 0.987
_diffrn_reflns_theta_full 25.242
_diffrn_reflns_theta_max 26.999
_diffrn_reflns_theta_min 1.841
_diffrn_source_current 1.4
_diffrn_source_power 0.07
_diffrn_source_voltage 50.0
_diffrn_standards_number 0
_exptl_absorpt_coefficient_mu 0.161
_exptl_absorpt_correction_T_max 0.4330
_exptl_absorpt_correction_T_min 0.3372
_exptl_absorpt_correction_type multi-scan
_exptl_absorpt_process_details
;
SADABS-2016/2 (Bruker,2016/2) was used for absorption correction.
wR2(int) was 0.1295 before and 0.0595 after correction.
The Ratio of minimum to maximum transmission is 0.7788.
The \l/2 correction factor is Not present.
;
_exptl_crystal_colour colourless
_exptl_crystal_colour_primary colourless
_exptl_crystal_density_diffrn 1.054
_exptl_crystal_description plate
_exptl_crystal_F_000 1440
_exptl_crystal_size_max 0.2
_exptl_crystal_size_mid 0.2
_exptl_crystal_size_min 0.01
_refine_diff_density_max 0.678
_refine_diff_density_min -0.467
_refine_diff_density_rms 0.057
_refine_ls_extinction_method none
_refine_ls_goodness_of_fit_ref 1.031
_refine_ls_hydrogen_treatment constr
_refine_ls_matrix_type full
_refine_ls_number_parameters 434
_refine_ls_number_reflns 8997
_refine_ls_number_restraints 14
_refine_ls_restrained_S_all 1.044
_refine_ls_R_factor_all 0.1078
_refine_ls_R_factor_gt 0.0717
_refine_ls_shift/su_max 0.002
_refine_ls_shift/su_mean 0.000
_refine_ls_structure_factor_coef Fsqd
_refine_ls_weighting_details 'w=1/[\s^2^(Fo^2^)+(0.0613P)^2^+3.4054P] where P=(Fo^2^+2Fc^2^)/3'
_refine_ls_weighting_scheme calc
_refine_ls_wR_factor_gt 0.1564
_refine_ls_wR_factor_ref 0.1727
_reflns_Friedel_coverage 0.000
_reflns_number_gt 5918
_reflns_number_total 8997
_reflns_threshold_expression 'I > 2\s(I)'
_cod_data_source_file d4dt03326d2.cif
_cod_data_source_block 1
_cod_database_code 7717945
_shelxl_version_number 2014/6
_shelx_space_group_comment
;
The symmetry employed for this shelxl refinement is uniquely defined
by the following loop, which should always be used as a source of
symmetry information in preference to the above space-group names.
They are only intended as comments.
;
_shelx_estimated_absorpt_t_max 0.998
_shelx_estimated_absorpt_t_min 0.969
_olex2_refinement_description
;
1. Fixed Uiso
 At 1.2 times of:
  All C(H) groups, {H2SC,H2SA,H2SB} of C2S, All C(H,H) groups
 At 1.5 times of:
  {H4SA,H4SB,H4SC} of C4S', {H4SD,H4SE,H4SF} of C4S
2. Restrained distances
 O1S-C3S \\sim O1S-C3S'
 with sigma of 0.02
 C4S-C3S \\sim C3S'-C4S'
 with sigma of 0.02
3. Uiso/Uaniso restraints and constraints
Uanis(C3S') \\sim Ueq, Uanis(C4S') \\sim Ueq: with sigma of 0.005 and sigma for
terminal atoms of 0.01
Uanis(C3S') = Uanis(C3S)
Uanis(C4S') = Uanis(C4S)
4. Others
 Sof(C3S)=Sof(H3SA)=Sof(H3SB)=Sof(C4S)=Sof(H4SD)=Sof(H4SE)=Sof(H4SF)=1-FVAR(1)
 Sof(C3S')=Sof(H3SC)=Sof(H3SD)=Sof(C4S')=Sof(H4SA)=Sof(H4SB)=Sof(H4SC)=FVAR(1)
5.a Secondary CH2 refined with riding coordinates:
 C1S(H1SA,H1SB), C8(H8A,H8B), C9(H9A,H9B), C10(H10A,H10B), C11(H11A,H11B),
 C12(H12A,H12B), C13(H13A,H13B), C20(H20A,H20B), C21(H21B,H21A), C22(H22A,H22B),
  C23(H23A,H23B), C24(H24A,H24B), C25(H25A,H25B), C32(H32B,H32A), C33(H33A,
 H33B), C34(H34A,H34B), C35(H35A,H35B), C36(H36A,H36B), C37(H37A,H37B),
 C3S(H3SA,H3SB), C3S'(H3SC,H3SD)
5.b Aromatic/amide H refined with riding coordinates:
 C4(H4), C5(H5), C6(H6), C7(H7), C16(H16), C17(H17), C18(H18), C19(H19),
 C28(H28), C29(H29), C30(H30), C31(H31)
5.c Idealised Me refined as rotating group:
 C2S(H2SC,H2SA,H2SB), C4S(H4SD,H4SE,H4SF), C4S'(H4SA,H4SB,H4SC)
;
_smtbx_masks_void_probe_radius 1.2
_smtbx_masks_void_truncation_radius 1.2
_olex2_submission_special_instructions 'No special instructions were received'

loop_
_space_group_symop_operation_xyz
'x, y, z'
'-x, y+1/2, -z+1/2'
'-x, -y, -z'
'x, -y-1/2, z-1/2'

loop_
_atom_site_label
_atom_site_type_symbol
_atom_site_fract_x
_atom_site_fract_y
_atom_site_fract_z
_atom_site_U_iso_or_equiv
_atom_site_adp_type
_atom_site_occupancy
_atom_site_site_symmetry_order
_atom_site_calc_flag
_atom_site_refinement_flags_posn
_atom_site_refinement_flags_adp
_atom_site_refinement_flags_occupancy
_atom_site_disorder_assembly
_atom_site_disorder_group
K1 K 0.45659(5) 0.36404(5) 0.48986(3) 0.03340(18) Uani 1 1 d . . . . .
O1 O 0.39982(13) 0.53820(15) 0.45022(7) 0.0276(4) Uani 1 1 d . . . . .
O1S O 0.33268(19) 0.20662(19) 0.48898(11) 0.0566(7) Uani 1 1 d D . . . .
N1 N 0.08488(17) 0.7420(2) 0.28611(10) 0.0315(6) Uani 1 1 d . . . . .
N2 N 0.61424(17) 0.51741(19) 0.34649(10) 0.0302(6) Uani 1 1 d . . . . .
N3 N 0.32672(17) 0.80263(19) 0.54899(9) 0.0305(6) Uani 1 1 d . . . . .
C1 C 0.34072(19) 0.5816(2) 0.40093(11) 0.0261(6) Uani 1 1 d . . . . .
C1S C 0.2757(3) 0.1708(3) 0.43505(19) 0.0615(11) Uani 1 1 d . . . . .
H1SA H 0.2090 0.1760 0.4375 0.074 Uiso 1 1 calc R U . . .
H1SB H 0.2900 0.0974 0.4285 0.074 Uiso 1 1 calc R U . . .
C2 C 0.2358(2) 0.5713(2) 0.40579(11) 0.0256(6) Uani 1 1 d . . . . .
C2S C 0.2933(2) 0.2345(3) 0.38412(15) 0.0539(10) Uani 1 1 d . . . . .
H2SC H 0.3595 0.2297 0.3823 0.065 Uiso 1 1 calc R U . . .
H2SA H 0.2773 0.3067 0.3903 0.065 Uiso 1 1 calc R U . . .
H2SB H 0.2547 0.2091 0.3461 0.065 Uiso 1 1 calc R U . . .
C3 C 0.1609(2) 0.6310(2) 0.37381(11) 0.0297(6) Uani 1 1 d . . . . .
C4 C 0.0728(2) 0.6186(3) 0.38755(12) 0.0367(7) Uani 1 1 d . . . . .
H4 H 0.0223 0.6604 0.3675 0.044 Uiso 1 1 calc R U . . .
C5 C 0.0576(2) 0.5468(3) 0.42974(13) 0.0406(8) Uani 1 1 d . . . . .
H5 H -0.0028 0.5404 0.4387 0.049 Uiso 1 1 calc R U . . .
C6 C 0.1288(2) 0.4852(3) 0.45862(12) 0.0354(7) Uani 1 1 d . . . . .
H6 H 0.1179 0.4336 0.4863 0.042 Uiso 1 1 calc R U . . .
C7 C 0.2170(2) 0.4990(2) 0.44696(11) 0.0295(7) Uani 1 1 d . . . . .
H7 H 0.2668 0.4572 0.4680 0.035 Uiso 1 1 calc R U . . .
C8 C 0.1726(2) 0.7106(2) 0.32631(12) 0.0302(7) Uani 1 1 d . . . . .
H8A H 0.2034 0.7728 0.3471 0.036 Uiso 1 1 calc R U . . .
H8B H 0.2147 0.6817 0.3015 0.036 Uiso 1 1 calc R U . . .
C9 C 0.0491(2) 0.6598(2) 0.24358(13) 0.0383(8) Uani 1 1 d . . . . .
H9A H 0.0399 0.5964 0.2662 0.046 Uiso 1 1 calc R U . . .
H9B H 0.0953 0.6443 0.2185 0.046 Uiso 1 1 calc R U . . .
C10 C -0.0436(3) 0.6909(3) 0.20266(15) 0.0552(10) Uani 1 1 d . . . . .
H10A H -0.0661 0.6344 0.1737 0.066 Uiso 1 1 calc R U . . .
H10B H -0.0910 0.7025 0.2274 0.066 Uiso 1 1 calc R U . . .
C11 C -0.0314(3) 0.7891(3) 0.16818(16) 0.0615(11) Uani 1 1 d . . . . .
H11A H 0.0102 0.7754 0.1397 0.074 Uiso 1 1 calc R U . . .
H11B H -0.0928 0.8122 0.1445 0.074 Uiso 1 1 calc R U . . .
C12 C 0.0105(2) 0.8726(3) 0.21211(16) 0.0524(10) Uani 1 1 d . . . . .
H12A H -0.0350 0.8927 0.2368 0.063 Uiso 1 1 calc R U . . .
H12B H 0.0238 0.9343 0.1895 0.063 Uiso 1 1 calc R U . . .
C13 C 0.1009(2) 0.8355(2) 0.25358(13) 0.0370(7) Uani 1 1 d . . . . .
H13A H 0.1483 0.8213 0.2292 0.044 Uiso 1 1 calc R U . . .
H13B H 0.1256 0.8906 0.2830 0.044 Uiso 1 1 calc R U . . .
C14 C 0.3538(2) 0.5184(2) 0.34359(11) 0.0276(6) Uani 1 1 d . . . . .
C15 C 0.4434(2) 0.4880(2) 0.33603(11) 0.0284(6) Uani 1 1 d . . . . .
C16 C 0.4508(2) 0.4187(2) 0.28994(12) 0.0351(7) Uani 1 1 d . . . . .
H16 H 0.5112 0.3972 0.2857 0.042 Uiso 1 1 calc R U . . .
C17 C 0.3736(2) 0.3806(2) 0.25053(14) 0.0408(8) Uani 1 1 d . . . . .
H17 H 0.3809 0.3336 0.2196 0.049 Uiso 1 1 calc R U . . .
C18 C 0.2853(2) 0.4112(3) 0.25620(13) 0.0407(8) Uani 1 1 d . . . . .
H18 H 0.2312 0.3865 0.2289 0.049 Uiso 1 1 calc R U . . .
C19 C 0.2771(2) 0.4789(2) 0.30259(12) 0.0328(7) Uani 1 1 d . . . . .
H19 H 0.2162 0.4991 0.3065 0.039 Uiso 1 1 calc R U . . .
C20 C 0.5347(2) 0.5262(2) 0.37570(11) 0.0288(6) Uani 1 1 d . . . . .
H20A H 0.5272 0.5995 0.3864 0.035 Uiso 1 1 calc R U . . .
H20B H 0.5478 0.4857 0.4137 0.035 Uiso 1 1 calc R U . . .
C21 C 0.6090(2) 0.5961(3) 0.29950(13) 0.0382(8) Uani 1 1 d . . . . .
H21B H 0.6122 0.6656 0.3181 0.046 Uiso 1 1 calc R U . . .
H21A H 0.5483 0.5901 0.2704 0.046 Uiso 1 1 calc R U . . .
C22 C 0.6887(2) 0.5838(3) 0.26603(13) 0.0442(8) Uani 1 1 d . . . . .
H22A H 0.6827 0.5164 0.2448 0.053 Uiso 1 1 calc R U . . .
H22B H 0.6847 0.6392 0.2354 0.053 Uiso 1 1 calc R U . . .
C23 C 0.7829(2) 0.5895(3) 0.31000(15) 0.0461(9) Uani 1 1 d . . . . .
H23A H 0.8336 0.5734 0.2886 0.055 Uiso 1 1 calc R U . . .
H23B H 0.7931 0.6603 0.3267 0.055 Uiso 1 1 calc R U . . .
C24 C 0.7850(2) 0.5126(3) 0.36113(14) 0.0418(8) Uani 1 1 d . . . . .
H24A H 0.7841 0.4413 0.3450 0.050 Uiso 1 1 calc R U . . .
H24B H 0.8438 0.5215 0.3918 0.050 Uiso 1 1 calc R U . . .
C25 C 0.7020(2) 0.5278(3) 0.39073(12) 0.0346(7) Uani 1 1 d . . . . .
H25A H 0.7042 0.4758 0.4231 0.041 Uiso 1 1 calc R U . . .
H25B H 0.7053 0.5973 0.4094 0.041 Uiso 1 1 calc R U . . .
C26 C 0.36450(18) 0.6977(2) 0.39757(11) 0.0250(6) Uani 1 1 d . . . . .
C27 C 0.3536(2) 0.7663(2) 0.44451(11) 0.0270(6) Uani 1 1 d . . . . .
C28 C 0.3740(2) 0.8699(2) 0.44014(13) 0.0351(7) Uani 1 1 d . . . . .
H28 H 0.3661 0.9156 0.4715 0.042 Uiso 1 1 calc R U . . .
C29 C 0.4058(2) 0.9088(3) 0.39085(14) 0.0416(8) Uani 1 1 d . . . . .
H29 H 0.4186 0.9805 0.3884 0.050 Uiso 1 1 calc R U . . .
C30 C 0.4187(2) 0.8428(2) 0.34564(13) 0.0360(7) Uani 1 1 d . . . . .
H30 H 0.4420 0.8683 0.3123 0.043 Uiso 1 1 calc R U . . .
C31 C 0.3975(2) 0.7397(2) 0.34906(12) 0.0289(6) Uani 1 1 d . . . . .
H31 H 0.4057 0.6952 0.3172 0.035 Uiso 1 1 calc R U . . .
C32 C 0.3115(2) 0.7308(2) 0.49755(11) 0.0322(7) Uani 1 1 d . . . . .
H32B H 0.2433 0.7209 0.4829 0.039 Uiso 1 1 calc R U . . .
H32A H 0.3387 0.6629 0.5118 0.039 Uiso 1 1 calc R U . . .
C33 C 0.2605(3) 0.7766(3) 0.58722(14) 0.0463(9) Uani 1 1 d . . . . .
H33A H 0.2715 0.7046 0.6019 0.056 Uiso 1 1 calc R U . . .
H33B H 0.1958 0.7812 0.5631 0.056 Uiso 1 1 calc R U . . .
C34 C 0.2722(3) 0.8504(3) 0.64122(14) 0.0456(9) Uani 1 1 d . . . . .
H34A H 0.2578 0.9218 0.6265 0.055 Uiso 1 1 calc R U . . .
H34B H 0.2274 0.8313 0.6667 0.055 Uiso 1 1 calc R U . . .
C35 C 0.3706(3) 0.8462(3) 0.67868(13) 0.0447(9) Uani 1 1 d . . . . .
H35A H 0.3782 0.8980 0.7115 0.054 Uiso 1 1 calc R U . . .
H35B H 0.3831 0.7769 0.6972 0.054 Uiso 1 1 calc R U . . .
C36 C 0.4390(2) 0.8682(3) 0.63871(13) 0.0396(8) Uani 1 1 d . . . . .
H36A H 0.5036 0.8593 0.6623 0.048 Uiso 1 1 calc R U . . .
H36B H 0.4317 0.9408 0.6246 0.048 Uiso 1 1 calc R U . . .
C37 C 0.4227(2) 0.7958(2) 0.58412(12) 0.0336(7) Uani 1 1 d . . . . .
H37A H 0.4667 0.8138 0.5579 0.040 Uiso 1 1 calc R U . . .
H37B H 0.4358 0.7238 0.5982 0.040 Uiso 1 1 calc R U . . .
C3S C 0.3348(8) 0.1530(7) 0.5471(4) 0.082(2) Uani 0.593(6) 1 d D . P A 1
H3SA H 0.3820 0.1867 0.5792 0.098 Uiso 0.593(6) 1 calc R U P A 1
H3SB H 0.3545 0.0804 0.5437 0.098 Uiso 0.593(6) 1 calc R U P A 1
C4S C 0.2429(7) 0.1541(7) 0.5653(3) 0.098(3) Uani 0.593(6) 1 d D . P A 1
H4SD H 0.1968 0.1164 0.5352 0.147 Uiso 0.593(6) 1 calc R U P A 1
H4SE H 0.2221 0.2257 0.5677 0.147 Uiso 0.593(6) 1 calc R U P A 1
H4SF H 0.2491 0.1208 0.6048 0.147 Uiso 0.593(6) 1 calc R U P A 1
C3S' C 0.3243(13) 0.1179(9) 0.5258(5) 0.082(2) Uani 0.407(6) 1 d D U P A 2
H3SC H 0.2625 0.0843 0.5125 0.098 Uiso 0.407(6) 1 calc R U P A 2
H3SD H 0.3741 0.0668 0.5242 0.098 Uiso 0.407(6) 1 calc R U P A 2
C4S' C 0.3343(12) 0.1603(10) 0.5855(5) 0.098(3) Uani 0.407(6) 1 d D U P A 2
H4SA H 0.2849 0.2114 0.5858 0.147 Uiso 0.407(6) 1 calc R U P A 2
H4SB H 0.3956 0.1938 0.5975 0.147 Uiso 0.407(6) 1 calc R U P A 2
H4SC H 0.3293 0.1047 0.6141 0.147 Uiso 0.407(6) 1 calc R U P A 2

loop_
_atom_site_aniso_label
_atom_site_aniso_U_11
_atom_site_aniso_U_22
_atom_site_aniso_U_33
_atom_site_aniso_U_23
_atom_site_aniso_U_13
_atom_site_aniso_U_12
K1 0.0293(4) 0.0399(4) 0.0271(3) 0.0009(3) -0.0028(3) -0.0063(3)
O1 0.0251(11) 0.0426(12) 0.0138(8) 0.0069(8) 0.0015(7) -0.0034(9)
O1S 0.0640(18) 0.0520(16) 0.0482(14) 0.0169(12) -0.0007(13) -0.0057(13)
N1 0.0263(14) 0.0456(15) 0.0209(11) 0.0073(10) 0.0013(10) -0.0010(11)
N2 0.0281(14) 0.0441(15) 0.0187(11) 0.0081(10) 0.0055(10) 0.0019(11)
N3 0.0293(14) 0.0446(15) 0.0181(11) -0.0030(10) 0.0061(10) -0.0147(11)
C1 0.0202(15) 0.0442(17) 0.0134(11) 0.0011(11) 0.0023(11) -0.0072(12)
C1S 0.049(3) 0.040(2) 0.087(3) -0.001(2) -0.005(2) -0.0079(18)
C2 0.0260(16) 0.0369(16) 0.0131(11) -0.0026(11) 0.0025(11) -0.0079(12)
C2S 0.030(2) 0.092(3) 0.0403(19) -0.0281(19) 0.0087(16) -0.0084(19)
C3 0.0261(16) 0.0450(18) 0.0170(12) -0.0031(12) 0.0023(11) -0.0094(13)
C4 0.0206(16) 0.062(2) 0.0248(14) 0.0009(14) -0.0012(12) -0.0082(14)
C5 0.0237(17) 0.071(2) 0.0271(15) 0.0027(15) 0.0062(13) -0.0137(16)
C6 0.0338(18) 0.054(2) 0.0178(13) 0.0032(13) 0.0038(12) -0.0157(15)
C7 0.0314(17) 0.0391(17) 0.0177(12) -0.0036(11) 0.0040(12) -0.0119(13)
C8 0.0227(16) 0.0458(18) 0.0206(13) 0.0022(12) 0.0013(11) -0.0050(13)
C9 0.0371(19) 0.047(2) 0.0260(14) 0.0040(13) -0.0045(13) -0.0094(15)
C10 0.046(2) 0.073(3) 0.0354(17) 0.0205(17) -0.0158(16) -0.0212(19)
C11 0.046(2) 0.085(3) 0.042(2) 0.033(2) -0.0167(17) -0.015(2)
C12 0.039(2) 0.064(2) 0.053(2) 0.0305(19) 0.0083(17) 0.0072(18)
C13 0.0370(19) 0.0414(18) 0.0322(15) 0.0039(13) 0.0066(14) 0.0017(14)
C14 0.0332(17) 0.0371(16) 0.0126(11) 0.0037(11) 0.0049(11) -0.0039(13)
C15 0.0320(17) 0.0368(17) 0.0174(12) 0.0067(11) 0.0073(12) -0.0048(13)
C16 0.0399(19) 0.0416(18) 0.0266(14) -0.0003(13) 0.0129(14) -0.0024(15)
C17 0.052(2) 0.044(2) 0.0292(15) -0.0085(13) 0.0160(15) -0.0054(16)
C18 0.047(2) 0.050(2) 0.0247(15) -0.0105(14) 0.0074(14) -0.0131(16)
C19 0.0308(17) 0.0485(19) 0.0192(13) -0.0011(12) 0.0059(12) -0.0063(14)
C20 0.0298(17) 0.0389(17) 0.0189(12) 0.0067(11) 0.0077(12) 0.0010(13)
C21 0.0377(19) 0.051(2) 0.0263(15) 0.0164(14) 0.0081(14) 0.0022(15)
C22 0.048(2) 0.060(2) 0.0282(15) 0.0173(15) 0.0156(15) -0.0003(17)
C23 0.042(2) 0.059(2) 0.0432(18) 0.0059(16) 0.0214(17) -0.0082(17)
C24 0.0265(18) 0.062(2) 0.0375(17) 0.0042(15) 0.0075(14) -0.0058(16)
C25 0.0330(18) 0.0488(19) 0.0217(13) 0.0037(13) 0.0054(13) -0.0046(14)
C26 0.0151(14) 0.0419(17) 0.0169(12) 0.0008(11) 0.0007(10) -0.0024(12)
C27 0.0218(15) 0.0381(17) 0.0200(12) 0.0015(11) 0.0017(11) -0.0091(12)
C28 0.0356(19) 0.0434(19) 0.0283(14) 0.0001(13) 0.0111(13) -0.0045(14)
C29 0.052(2) 0.0377(18) 0.0398(17) 0.0084(14) 0.0212(16) -0.0042(16)
C30 0.0344(19) 0.046(2) 0.0313(15) 0.0122(13) 0.0155(14) -0.0003(14)
C31 0.0249(16) 0.0423(18) 0.0188(12) 0.0043(12) 0.0033(11) -0.0004(13)
C32 0.0334(18) 0.0466(18) 0.0174(12) -0.0027(12) 0.0067(12) -0.0159(14)
C33 0.050(2) 0.062(2) 0.0318(16) -0.0176(15) 0.0205(16) -0.0282(18)
C34 0.059(2) 0.052(2) 0.0326(16) -0.0153(15) 0.0246(17) -0.0214(17)
C35 0.067(3) 0.048(2) 0.0179(13) -0.0107(13) 0.0059(15) -0.0086(17)
C36 0.041(2) 0.0459(19) 0.0272(15) -0.0091(14) -0.0033(13) -0.0082(15)
C37 0.0376(19) 0.0428(18) 0.0192(13) -0.0029(12) 0.0035(12) -0.0073(14)
C3S 0.117(4) 0.052(4) 0.068(4) 0.017(3) -0.002(4) -0.003(3)
C4S 0.164(7) 0.088(4) 0.045(3) -0.005(3) 0.025(4) -0.061(5)
C3S' 0.117(4) 0.052(4) 0.068(4) 0.017(3) -0.002(4) -0.003(3)
C4S' 0.164(7) 0.088(4) 0.045(3) -0.005(3) 0.025(4) -0.061(5)

loop_
_atom_type_symbol
_atom_type_description
_atom_type_scat_dispersion_real
_atom_type_scat_dispersion_imag
_atom_type_scat_source
C C 0.0033 0.0016 'International Tables Vol C Tables 4.2.6.8 and 6.1.1.4'
H H 0.0000 0.0000 'International Tables Vol C Tables 4.2.6.8 and 6.1.1.4'
K K 0.2009 0.2494 'International Tables Vol C Tables 4.2.6.8 and 6.1.1.4'
N N 0.0061 0.0033 'International Tables Vol C Tables 4.2.6.8 and 6.1.1.4'
O O 0.0106 0.0060 'International Tables Vol C Tables 4.2.6.8 and 6.1.1.4'

loop_
_geom_angle_atom_site_label_1
_geom_angle_atom_site_label_2
_geom_angle_atom_site_label_3
_geom_angle
_geom_angle_site_symmetry_1
_geom_angle_site_symmetry_3
_geom_angle_publ_flag
O1 K1 K1 41.87(4) 3_666 3_666 ?
O1 K1 K1 43.47(5) . 3_666 ?
O1 K1 O1 85.34(6) . 3_666 ?
O1 K1 O1S 120.06(7) . . ?
O1 K1 O1S 146.88(7) 3_666 . ?
O1 K1 C1 103.85(7) . 3_666 ?
O1 K1 C1 19.49(6) 3_666 3_666 ?
O1 K1 C2S 166.93(7) 3_666 . ?
O1 K1 C2S 93.44(8) . . ?
O1 K1 C20 83.66(7) . 3_666 ?
O1 K1 C20 56.02(6) 3_666 3_666 ?
O1 K1 C26 129.50(7) . 3_666 ?
O1 K1 C26 45.25(6) 3_666 3_666 ?
O1 K1 C27 143.24(7) . 3_666 ?
O1 K1 C27 60.15(7) 3_666 3_666 ?
O1 K1 C37 96.21(7) 3_666 3_666 ?
O1 K1 C37 122.79(7) . 3_666 ?
O1S K1 K1 156.01(7) . 3_666 ?
O1S K1 C1 128.12(7) . 3_666 ?
O1S K1 C2S 42.88(8) . . ?
O1S K1 C20 102.85(7) . 3_666 ?
O1S K1 C26 103.87(7) . 3_666 ?
O1S K1 C27 96.65(7) . 3_666 ?
O1S K1 C37 87.42(8) . 3_666 ?
C1 K1 K1 60.63(5) 3_666 3_666 ?
C2S K1 K1 135.45(8) . 3_666 ?
C2S K1 C1 161.40(9) . 3_666 ?
C20 K1 K1 62.63(5) 3_666 3_666 ?
C20 K1 C1 53.68(7) 3_666 3_666 ?
C20 K1 C2S 136.85(7) 3_666 . ?
C20 K1 C26 62.16(7) 3_666 3_666 ?
C20 K1 C37 142.02(7) 3_666 3_666 ?
C26 K1 K1 86.56(5) 3_666 3_666 ?
C26 K1 C1 25.96(7) 3_666 3_666 ?
C26 K1 C2S 137.01(9) 3_666 . ?
C26 K1 C37 79.92(7) 3_666 3_666 ?
C27 K1 K1 101.12(5) 3_666 3_666 ?
C27 K1 C1 44.25(7) 3_666 3_666 ?
C27 K1 C2S 117.15(9) 3_666 . ?
C27 K1 C20 86.60(7) 3_666 3_666 ?
C27 K1 C26 24.61(6) 3_666 3_666 ?
C27 K1 C37 55.70(7) 3_666 3_666 ?
C37 K1 K1 115.93(6) 3_666 3_666 ?
C37 K1 C1 91.13(7) 3_666 3_666 ?
C37 K1 C2S 73.50(8) 3_666 . ?
K1 O1 K1 94.66(6) . 3_666 ?
C1 O1 K1 121.88(16) . 3_666 ?
C1 O1 K1 139.57(17) . . ?
C1S O1S K1 121.7(2) . . ?
C1S O1S C3S 121.0(5) . . ?
C1S O1S C3S' 97.6(6) . . ?
C3S O1S K1 117.0(4) . . ?
C3S' O1S K1 136.9(7) . . ?
C9 N1 C8 110.7(2) . . ?
C9 N1 C13 110.2(2) . . ?
C13 N1 C8 109.3(2) . . ?
C20 N2 C21 110.5(2) . . ?
C25 N2 C20 110.6(2) . . ?
C25 N2 C21 109.9(2) . . ?
C33 N3 C32 108.2(2) . . ?
C37 N3 C32 111.1(2) . . ?
C37 N3 C33 110.0(2) . . ?
O1 C1 K1 38.62(12) . 3_666 ?
O1 C1 C2 111.4(2) . . ?
O1 C1 C14 106.9(2) . . ?
O1 C1 C26 109.0(2) . . ?
C2 C1 K1 131.47(15) . 3_666 ?
C2 C1 C14 107.7(2) . . ?
C14 C1 K1 116.91(17) . 3_666 ?
C26 C1 K1 71.01(13) . 3_666 ?
C26 C1 C2 108.6(2) . . ?
C26 C1 C14 113.3(2) . . ?
O1S C1S H1SA 109.9 . . ?
O1S C1S H1SB 109.9 . . ?
O1S C1S C2S 108.9(3) . . ?
H1SA C1S H1SB 108.3 . . ?
C2S C1S H1SA 109.9 . . ?
C2S C1S H1SB 109.9 . . ?
C3 C2 C1 125.7(2) . . ?
C7 C2 C1 116.1(2) . . ?
C7 C2 C3 118.1(3) . . ?
K1 C2S H2SC 60.8 . . ?
K1 C2S H2SA 65.7 . . ?
K1 C2S H2SB 163.8 . . ?
C1S C2S K1 86.5(2) . . ?
C1S C2S H2SC 109.5 . . ?
C1S C2S H2SA 109.5 . . ?
C1S C2S H2SB 109.5 . . ?
H2SC C2S H2SA 109.5 . . ?
H2SC C2S H2SB 109.5 . . ?
H2SA C2S H2SB 109.5 . . ?
C2 C3 C8 122.8(2) . . ?
C4 C3 C2 118.4(3) . . ?
C4 C3 C8 118.7(3) . . ?
C3 C4 H4 119.3 . . ?
C5 C4 C3 121.4(3) . . ?
C5 C4 H4 119.3 . . ?
C4 C5 H5 119.8 . . ?
C6 C5 C4 120.4(3) . . ?
C6 C5 H5 119.8 . . ?
C5 C6 H6 120.6 . . ?
C5 C6 C7 118.8(3) . . ?
C7 C6 H6 120.6 . . ?
C2 C7 H7 118.6 . . ?
C6 C7 C2 122.7(3) . . ?
C6 C7 H7 118.6 . . ?
N1 C8 C3 114.3(2) . . ?
N1 C8 H8A 108.7 . . ?
N1 C8 H8B 108.7 . . ?
C3 C8 H8A 108.7 . . ?
C3 C8 H8B 108.7 . . ?
H8A C8 H8B 107.6 . . ?
N1 C9 H9A 109.4 . . ?
N1 C9 H9B 109.4 . . ?
N1 C9 C10 111.0(3) . . ?
H9A C9 H9B 108.0 . . ?
C10 C9 H9A 109.4 . . ?
C10 C9 H9B 109.4 . . ?
C9 C10 H10A 109.6 . . ?
C9 C10 H10B 109.6 . . ?
H10A C10 H10B 108.1 . . ?
C11 C10 C9 110.3(3) . . ?
C11 C10 H10A 109.6 . . ?
C11 C10 H10B 109.6 . . ?
C10 C11 H11A 109.8 . . ?
C10 C11 H11B 109.8 . . ?
H11A C11 H11B 108.2 . . ?
C12 C11 C10 109.6(3) . . ?
C12 C11 H11A 109.8 . . ?
C12 C11 H11B 109.8 . . ?
C11 C12 H12A 109.4 . . ?
C11 C12 H12B 109.4 . . ?
C11 C12 C13 111.0(3) . . ?
H12A C12 H12B 108.0 . . ?
C13 C12 H12A 109.4 . . ?
C13 C12 H12B 109.4 . . ?
N1 C13 C12 111.1(3) . . ?
N1 C13 H13A 109.4 . . ?
N1 C13 H13B 109.4 . . ?
C12 C13 H13A 109.4 . . ?
C12 C13 H13B 109.4 . . ?
H13A C13 H13B 108.0 . . ?
C15 C14 C1 121.3(2) . . ?
C19 C14 C1 121.2(2) . . ?
C19 C14 C15 117.0(2) . . ?
C14 C15 C20 123.9(2) . . ?
C16 C15 C14 119.3(3) . . ?
C16 C15 C20 116.8(3) . . ?
C15 C16 H16 118.9 . . ?
C17 C16 C15 122.1(3) . . ?
C17 C16 H16 118.9 . . ?
C16 C17 H17 120.2 . . ?
C16 C17 C18 119.5(3) . . ?
C18 C17 H17 120.2 . . ?
C17 C18 H18 120.6 . . ?
C17 C18 C19 118.8(3) . . ?
C19 C18 H18 120.6 . . ?
C14 C19 H19 118.4 . . ?
C18 C19 C14 123.2(3) . . ?
C18 C19 H19 118.4 . . ?
K1 C20 H20A 49.8 3_666 . ?
K1 C20 H20B 58.0 3_666 . ?
N2 C20 K1 124.46(17) . 3_666 ?
N2 C20 C15 113.0(2) . . ?
N2 C20 H20A 109.0 . . ?
N2 C20 H20B 109.0 . . ?
C15 C20 K1 122.35(16) . 3_666 ?
C15 C20 H20A 109.0 . . ?
C15 C20 H20B 109.0 . . ?
H20A C20 H20B 107.8 . . ?
N2 C21 H21B 109.4 . . ?
N2 C21 H21A 109.4 . . ?
N2 C21 C22 111.1(3) . . ?
H21B C21 H21A 108.0 . . ?
C22 C21 H21B 109.4 . . ?
C22 C21 H21A 109.4 . . ?
C21 C22 H22A 109.5 . . ?
C21 C22 H22B 109.5 . . ?
H22A C22 H22B 108.1 . . ?
C23 C22 C21 110.6(3) . . ?
C23 C22 H22A 109.5 . . ?
C23 C22 H22B 109.5 . . ?
C22 C23 H23A 109.7 . . ?
C22 C23 H23B 109.7 . . ?
H23A C23 H23B 108.2 . . ?
C24 C23 C22 109.7(3) . . ?
C24 C23 H23A 109.7 . . ?
C24 C23 H23B 109.7 . . ?
C23 C24 H24A 109.4 . . ?
C23 C24 H24B 109.4 . . ?
H24A C24 H24B 108.0 . . ?
C25 C24 C23 111.1(3) . . ?
C25 C24 H24A 109.4 . . ?
C25 C24 H24B 109.4 . . ?
N2 C25 C24 110.8(2) . . ?
N2 C25 H25A 109.5 . . ?
N2 C25 H25B 109.5 . . ?
C24 C25 H25A 109.5 . . ?
C24 C25 H25B 109.5 . . ?
H25A C25 H25B 108.1 . . ?
C1 C26 K1 83.03(14) . 3_666 ?
C27 C26 K1 76.84(16) . 3_666 ?
C27 C26 C1 120.6(2) . . ?
C31 C26 K1 110.29(17) . 3_666 ?
C31 C26 C1 122.3(2) . . ?
C31 C26 C27 117.1(3) . . ?
C26 C27 K1 78.55(16) . 3_666 ?
C26 C27 C32 121.7(2) . . ?
C28 C27 K1 110.61(19) . 3_666 ?
C28 C27 C26 119.6(2) . . ?
C28 C27 C32 118.5(2) . . ?
C32 C27 K1 86.17(17) . 3_666 ?
C27 C28 H28 119.2 . . ?
C27 C28 C29 121.5(3) . . ?
C29 C28 H28 119.2 . . ?
C28 C29 H29 120.2 . . ?
C30 C29 C28 119.5(3) . . ?
C30 C29 H29 120.2 . . ?
C29 C30 H30 120.2 . . ?
C29 C30 C31 119.5(3) . . ?
C31 C30 H30 120.2 . . ?
C26 C31 H31 118.7 . . ?
C30 C31 C26 122.7(3) . . ?
C30 C31 H31 118.7 . . ?
N3 C32 C27 114.3(2) . . ?
N3 C32 H32B 108.7 . . ?
N3 C32 H32A 108.7 . . ?
C27 C32 H32B 108.7 . . ?
C27 C32 H32A 108.7 . . ?
H32B C32 H32A 107.6 . . ?
N3 C33 H33A 109.5 . . ?
N3 C33 H33B 109.5 . . ?
N3 C33 C34 110.5(2) . . ?
H33A C33 H33B 108.1 . . ?
C34 C33 H33A 109.5 . . ?
C34 C33 H33B 109.5 . . ?
C33 C34 H34A 109.4 . . ?
C33 C34 H34B 109.4 . . ?
H34A C34 H34B 108.0 . . ?
C35 C34 C33 111.0(3) . . ?
C35 C34 H34A 109.4 . . ?
C35 C34 H34B 109.4 . . ?
C34 C35 H35A 109.8 . . ?
C34 C35 H35B 109.8 . . ?
H35A C35 H35B 108.3 . . ?
C36 C35 C34 109.3(2) . . ?
C36 C35 H35A 109.8 . . ?
C36 C35 H35B 109.8 . . ?
C35 C36 H36A 109.4 . . ?
C35 C36 H36B 109.4 . . ?
C35 C36 C37 111.0(3) . . ?
H36A C36 H36B 108.0 . . ?
C37 C36 H36A 109.4 . . ?
C37 C36 H36B 109.4 . . ?
K1 C37 H37A 51.3 3_666 . ?
K1 C37 H37B 59.9 3_666 . ?
N3 C37 K1 108.00(15) . 3_666 ?
N3 C37 C36 111.7(3) . . ?
N3 C37 H37A 109.3 . . ?
N3 C37 H37B 109.3 . . ?
C36 C37 K1 140.0(2) . 3_666 ?
C36 C37 H37A 109.3 . . ?
C36 C37 H37B 109.3 . . ?
H37A C37 H37B 107.9 . . ?
O1S C3S H3SA 109.0 . . ?
O1S C3S H3SB 109.0 . . ?
O1S C3S C4S 113.0(7) . . ?
H3SA C3S H3SB 107.8 . . ?
C4S C3S H3SA 109.0 . . ?
C4S C3S H3SB 109.0 . . ?
C3S C4S H4SD 109.5 . . ?
C3S C4S H4SE 109.5 . . ?
C3S C4S H4SF 109.5 . . ?
H4SD C4S H4SE 109.5 . . ?
H4SD C4S H4SF 109.5 . . ?
H4SE C4S H4SF 109.5 . . ?
O1S C3S' H3SC 111.0 . . ?
O1S C3S' H3SD 111.0 . . ?
H3SC C3S' H3SD 109.0 . . ?
C4S' C3S' O1S 103.7(9) . . ?
C4S' C3S' H3SC 111.0 . . ?
C4S' C3S' H3SD 111.0 . . ?
C3S' C4S' H4SA 109.5 . . ?
C3S' C4S' H4SB 109.5 . . ?
C3S' C4S' H4SC 109.5 . . ?
H4SA C4S' H4SB 109.5 . . ?
H4SA C4S' H4SC 109.5 . . ?
H4SB C4S' H4SC 109.5 . . ?

loop_
_geom_bond_atom_site_label_1
_geom_bond_atom_site_label_2
_geom_bond_distance
_geom_bond_site_symmetry_2
_geom_bond_publ_flag
K1 K1 3.7345(13) 3_666 ?
K1 O1 2.501(2) . ?
K1 O1 2.578(2) 3_666 ?
K1 O1S 2.723(3) . ?
K1 C1 3.507(3) 3_666 ?
K1 C2S 3.439(3) . ?
K1 C20 3.335(3) 3_666 ?
K1 C26 3.341(3) 3_666 ?
K1 C27 3.319(3) 3_666 ?
K1 C37 3.382(3) 3_666 ?
O1 K1 2.578(2) 3_666 ?
O1 C1 1.378(3) . ?
O1S C1S 1.403(4) . ?
O1S C3S 1.482(8) . ?
O1S C3S' 1.438(10) . ?
N1 C8 1.465(4) . ?
N1 C9 1.456(4) . ?
N1 C13 1.460(4) . ?
N2 C20 1.458(3) . ?
N2 C21 1.462(3) . ?
N2 C25 1.457(4) . ?
N3 C32 1.469(3) . ?
N3 C33 1.467(3) . ?
N3 C37 1.463(4) . ?
C1 K1 3.507(3) 3_666 ?
C1 C2 1.567(4) . ?
C1 C14 1.579(4) . ?
C1 C26 1.547(4) . ?
C1S H1SA 0.9900 . ?
C1S H1SB 0.9900 . ?
C1S C2S 1.483(5) . ?
C2 C3 1.409(4) . ?
C2 C7 1.388(4) . ?
C2S H2SC 0.9800 . ?
C2S H2SA 0.9800 . ?
C2S H2SB 0.9800 . ?
C3 C4 1.396(4) . ?
C3 C8 1.525(4) . ?
C4 H4 0.9500 . ?
C4 C5 1.383(4) . ?
C5 H5 0.9500 . ?
C5 C6 1.364(4) . ?
C6 H6 0.9500 . ?
C6 C7 1.380(4) . ?
C7 H7 0.9500 . ?
C8 H8A 0.9900 . ?
C8 H8B 0.9900 . ?
C9 H9A 0.9900 . ?
C9 H9B 0.9900 . ?
C9 C10 1.525(4) . ?
C10 H10A 0.9900 . ?
C10 H10B 0.9900 . ?
C10 C11 1.521(5) . ?
C11 H11A 0.9900 . ?
C11 H11B 0.9900 . ?
C11 C12 1.507(5) . ?
C12 H12A 0.9900 . ?
C12 H12B 0.9900 . ?
C12 C13 1.527(4) . ?
C13 H13A 0.9900 . ?
C13 H13B 0.9900 . ?
C14 C15 1.413(4) . ?
C14 C19 1.393(4) . ?
C15 C16 1.397(4) . ?
C15 C20 1.525(4) . ?
C16 H16 0.9500 . ?
C16 C17 1.374(4) . ?
C17 H17 0.9500 . ?
C17 C18 1.383(5) . ?
C18 H18 0.9500 . ?
C18 C19 1.391(4) . ?
C19 H19 0.9500 . ?
C20 K1 3.335(3) 3_666 ?
C20 H20A 0.9900 . ?
C20 H20B 0.9900 . ?
C21 H21B 0.9900 . ?
C21 H21A 0.9900 . ?
C21 C22 1.526(4) . ?
C22 H22A 0.9900 . ?
C22 H22B 0.9900 . ?
C22 C23 1.521(5) . ?
C23 H23A 0.9900 . ?
C23 H23B 0.9900 . ?
C23 C24 1.521(4) . ?
C24 H24A 0.9900 . ?
C24 H24B 0.9900 . ?
C24 C25 1.518(4) . ?
C25 H25A 0.9900 . ?
C25 H25B 0.9900 . ?
C26 K1 3.341(3) 3_666 ?
C26 C27 1.419(4) . ?
C26 C31 1.399(3) . ?
C27 K1 3.319(3) 3_666 ?
C27 C28 1.381(4) . ?
C27 C32 1.531(3) . ?
C28 H28 0.9500 . ?
C28 C29 1.390(4) . ?
C29 H29 0.9500 . ?
C29 C30 1.376(4) . ?
C30 H30 0.9500 . ?
C30 C31 1.375(4) . ?
C31 H31 0.9500 . ?
C32 H32B 0.9900 . ?
C32 H32A 0.9900 . ?
C33 H33A 0.9900 . ?
C33 H33B 0.9900 . ?
C33 C34 1.532(4) . ?
C34 H34A 0.9900 . ?
C34 H34B 0.9900 . ?
C34 C35 1.510(5) . ?
C35 H35A 0.9900 . ?
C35 H35B 0.9900 . ?
C35 C36 1.509(4) . ?
C36 H36A 0.9900 . ?
C36 H36B 0.9900 . ?
C36 C37 1.528(4) . ?
C37 K1 3.382(3) 3_666 ?
C37 H37A 0.9900 . ?
C37 H37B 0.9900 . ?
C3S H3SA 0.9900 . ?
C3S H3SB 0.9900 . ?
C3S C4S 1.485(12) . ?
C4S H4SD 0.9800 . ?
C4S H4SE 0.9800 . ?
C4S H4SF 0.9800 . ?
C3S' H3SC 0.9900 . ?
C3S' H3SD 0.9900 . ?
C3S' C4S' 1.437(13) . ?
C4S' H4SA 0.9800 . ?
C4S' H4SB 0.9800 . ?
C4S' H4SC 0.9800 . ?

loop_
_geom_torsion_atom_site_label_1
_geom_torsion_atom_site_label_2
_geom_torsion_atom_site_label_3
_geom_torsion_atom_site_label_4
_geom_torsion
_geom_torsion_site_symmetry_1
_geom_torsion_site_symmetry_2
_geom_torsion_site_symmetry_3
_geom_torsion_site_symmetry_4
_geom_torsion_publ_flag
K1 O1 C1 K1 -151.3(3) . . . 3_666 ?
K1 O1 C1 C2 78.2(3) . . . . ?
K1 O1 C1 C2 -130.47(18) 3_666 . . . ?
K1 O1 C1 C14 -39.2(3) . . . . ?
K1 O1 C1 C14 112.19(19) 3_666 . . . ?
K1 O1 C1 C26 -10.6(3) 3_666 . . . ?
K1 O1 C1 C26 -161.92(17) . . . . ?
K1 O1S C1S C2S -2.2(4) . . . . ?
K1 O1S C3S C4S 123.5(6) . . . . ?
K1 O1S C3S' C4S' 52.9(17) . . . . ?
K1 C1 C2 C3 121.2(2) 3_666 . . . ?
K1 C1 C2 C7 -56.5(3) 3_666 . . . ?
K1 C1 C14 C15 -1.8(3) 3_666 . . . ?
K1 C1 C14 C19 169.7(2) 3_666 . . . ?
K1 C1 C26 C27 -70.2(2) 3_666 . . . ?
K1 C1 C26 C31 109.6(3) 3_666 . . . ?
K1 C26 C27 C28 107.3(3) 3_666 . . . ?
K1 C26 C27 C32 -78.1(3) 3_666 . . . ?
K1 C26 C31 C30 -85.5(3) 3_666 . . . ?
K1 C27 C28 C29 87.8(3) 3_666 . . . ?
K1 C27 C32 N3 91.3(2) 3_666 . . . ?
O1 C1 C2 C3 160.5(3) . . . . ?
O1 C1 C2 C7 -17.1(3) . . . . ?
O1 C1 C14 C15 -42.2(3) . . . . ?
O1 C1 C14 C19 129.3(3) . . . . ?
O1 C1 C26 K1 6.96(17) . . . 3_666 ?
O1 C1 C26 C27 -63.2(3) . . . . ?
O1 C1 C26 C31 116.6(3) . . . . ?
O1S C1S C2S K1 1.5(3) . . . . ?
N1 C9 C10 C11 58.3(4) . . . . ?
N2 C21 C22 C23 -57.4(4) . . . . ?
N3 C33 C34 C35 -58.6(4) . . . . ?
C1 C2 C3 C4 -174.1(3) . . . . ?
C1 C2 C3 C8 4.0(4) . . . . ?
C1 C2 C7 C6 176.4(2) . . . . ?
C1 C14 C15 C16 169.9(2) . . . . ?
C1 C14 C15 C20 -9.8(4) . . . . ?
C1 C14 C19 C18 -171.0(3) . . . . ?
C1 C26 C27 K1 73.6(2) . . . 3_666 ?
C1 C26 C27 C28 -179.1(3) . . . . ?
C1 C26 C27 C32 -4.6(4) . . . . ?
C1 C26 C31 C30 179.9(3) . . . . ?
C1S O1S C3S C4S -62.5(9) . . . . ?
C1S O1S C3S' C4S' -150.3(12) . . . . ?
C2 C1 C14 C15 -162.0(2) . . . . ?
C2 C1 C14 C19 9.5(3) . . . . ?
C2 C1 C26 K1 128.53(16) . . . 3_666 ?
C2 C1 C26 C27 58.3(3) . . . . ?
C2 C1 C26 C31 -121.8(3) . . . . ?
C2 C3 C4 C5 -2.5(4) . . . . ?
C2 C3 C8 N1 162.9(3) . . . . ?
C3 C2 C7 C6 -1.5(4) . . . . ?
C3 C4 C5 C6 -0.7(5) . . . . ?
C4 C3 C8 N1 -19.1(4) . . . . ?
C4 C5 C6 C7 2.9(5) . . . . ?
C5 C6 C7 C2 -1.8(4) . . . . ?
C7 C2 C3 C4 3.6(4) . . . . ?
C7 C2 C3 C8 -178.3(2) . . . . ?
C8 N1 C9 C10 178.5(2) . . . . ?
C8 N1 C13 C12 -178.7(3) . . . . ?
C8 C3 C4 C5 179.3(3) . . . . ?
C9 N1 C8 C3 -72.9(3) . . . . ?
C9 N1 C13 C12 59.5(3) . . . . ?
C9 C10 C11 C12 -54.5(4) . . . . ?
C10 C11 C12 C13 53.9(4) . . . . ?
C11 C12 C13 N1 -56.9(4) . . . . ?
C13 N1 C8 C3 165.6(2) . . . . ?
C13 N1 C9 C10 -60.4(3) . . . . ?
C14 C1 C2 C3 -82.6(3) . . . . ?
C14 C1 C2 C7 99.7(3) . . . . ?
C14 C1 C26 K1 -111.9(2) . . . 3_666 ?
C14 C1 C26 C27 177.9(2) . . . . ?
C14 C1 C26 C31 -2.3(4) . . . . ?
C14 C15 C16 C17 1.6(4) . . . . ?
C14 C15 C20 K1 17.3(3) . . . 3_666 ?
C14 C15 C20 N2 -157.8(2) . . . . ?
C15 C14 C19 C18 0.9(4) . . . . ?
C15 C16 C17 C18 0.0(5) . . . . ?
C16 C15 C20 K1 -162.45(19) . . . 3_666 ?
C16 C15 C20 N2 22.4(4) . . . . ?
C16 C17 C18 C19 -1.0(5) . . . . ?
C17 C18 C19 C14 0.6(5) . . . . ?
C19 C14 C15 C16 -2.0(4) . . . . ?
C19 C14 C15 C20 178.3(2) . . . . ?
C20 N2 C21 C22 -176.7(3) . . . . ?
C20 N2 C25 C24 176.7(3) . . . . ?
C20 C15 C16 C17 -178.6(3) . . . . ?
C21 N2 C20 K1 -101.6(2) . . . 3_666 ?
C21 N2 C20 C15 73.5(3) . . . . ?
C21 N2 C25 C24 -61.0(3) . . . . ?
C21 C22 C23 C24 52.9(4) . . . . ?
C22 C23 C24 C25 -53.3(4) . . . . ?
C23 C24 C25 N2 57.8(4) . . . . ?
C25 N2 C20 K1 20.3(3) . . . 3_666 ?
C25 N2 C20 C15 -164.7(2) . . . . ?
C25 N2 C21 C22 61.0(3) . . . . ?
C26 C1 C2 C3 40.4(3) . . . . ?
C26 C1 C2 C7 -137.3(2) . . . . ?
C26 C1 C14 C15 77.9(3) . . . . ?
C26 C1 C14 C19 -110.6(3) . . . . ?
C26 C27 C28 C29 -0.5(5) . . . . ?
C26 C27 C32 N3 165.4(3) . . . . ?
C27 C26 C31 C30 -0.3(4) . . . . ?
C27 C28 C29 C30 -0.9(5) . . . . ?
C28 C27 C32 N3 -20.1(4) . . . . ?
C28 C29 C30 C31 1.7(5) . . . . ?
C29 C30 C31 C26 -1.1(5) . . . . ?
C31 C26 C27 K1 -106.3(2) . . . 3_666 ?
C31 C26 C27 C28 1.1(4) . . . . ?
C31 C26 C27 C32 175.6(3) . . . . ?
C32 N3 C33 C34 -179.1(3) . . . . ?
C32 N3 C37 K1 6.0(2) . . . 3_666 ?
C32 N3 C37 C36 -178.6(2) . . . . ?
C32 C27 C28 C29 -175.2(3) . . . . ?
C33 N3 C32 C27 162.9(3) . . . . ?
C33 N3 C37 K1 125.9(2) . . . 3_666 ?
C33 N3 C37 C36 -58.7(3) . . . . ?
C33 C34 C35 C36 55.3(4) . . . . ?
C34 C35 C36 C37 -54.0(4) . . . . ?
C35 C36 C37 K1 -130.1(3) . . . 3_666 ?
C35 C36 C37 N3 56.7(3) . . . . ?
C37 N3 C32 C27 -76.2(3) . . . . ?
C37 N3 C33 C34 59.3(4) . . . . ?
C3S O1S C1S C2S -175.8(6) . . . . ?
C3S' O1S C1S C2S -163.8(7) . . . . ?

loop_
_smtbx_masks_void_nr
_smtbx_masks_void_average_x
_smtbx_masks_void_average_y
_smtbx_masks_void_average_z
_smtbx_masks_void_volume
_smtbx_masks_void_count_electrons
_smtbx_masks_void_content
1 0.000 0.000 0.500 355.7 74.7 ?
2 0.000 0.500 0.000 355.7 74.7 ?
